data_4084741
loop_
_publ_author_name
'Takeuchi, Daisuke'
'Takano, Shigenaga'
'Takeuchi, Yuji'
'Osakada, Kohtaro'

_publ_section_title
;
 Ethylene Polymerization at High Temperatures Catalyzed by
 Double-Decker-Type Dinuclear Iron and Cobalt Complexes: Dimer Effect on
 Stability of the Catalyst and Polydispersity of the Product
;
_journal_issue 19
_journal_name_full Organometallics
_journal_page_first 5316
_journal_paper_doi 10.1021/om500629a
_journal_volume 33
_journal_year 2014
_chemical_formula_moiety 'C58 H66 Cl12 Co2 N6'
_chemical_formula_sum 'C58 H66 Cl12 Co2 N6'
_chemical_formula_weight 1390.50
_space_group_IT_number 15
_symmetry_cell_setting monoclinic
_symmetry_Int_Tables_number 15
_symmetry_space_group_name_Hall '-C 2yc'
_symmetry_space_group_name_H-M 'C 1 2/c 1'
_atom_sites_solution_hydrogens geom
_atom_sites_solution_primary direct
_atom_sites_solution_secondary difmap
_cell_angle_alpha 90.0000
_cell_angle_beta 95.394(9)
_cell_angle_gamma 90.0000
_cell_formula_units_Z 4
_cell_length_a 25.183(5)
_cell_length_b 13.554(3)
_cell_length_c 19.833(4)
_cell_measurement_reflns_used 6685
_cell_measurement_temperature 113
_cell_measurement_theta_max 27.47
_cell_measurement_theta_min 3.01
_cell_volume 6740(2)
_computing_cell_refinement CrystalClear
_computing_data_collection 'CrystalClear (Rigaku/MSC Inc., 2006)'
_computing_data_reduction CrystalClear
_computing_molecular_graphics 'CrystalStructure 4.0'
_computing_publication_material 'CrystalStructure 4.0 (Rigaku, 2010)'
_computing_structure_refinement 'SHELXL97 (Sheldrick, 2008)'
_computing_structure_solution 'Il Milione (Burla, et al., 2007)'
_diffrn_ambient_temperature 113
_diffrn_detector_area_resol_mean 7.314
_diffrn_measured_fraction_theta_full 0.988
_diffrn_measured_fraction_theta_max 0.988
_diffrn_measurement_device_type 'Rigaku Saturn70'
_diffrn_measurement_method \w
_diffrn_radiation_type 'Mo K\a'
_diffrn_radiation_wavelength 0.71070
_diffrn_reflns_av_R_equivalents 0.1295
_diffrn_reflns_limit_h_max 32
_diffrn_reflns_limit_h_min -32
_diffrn_reflns_limit_k_max 15
_diffrn_reflns_limit_k_min -17
_diffrn_reflns_limit_l_max 20
_diffrn_reflns_limit_l_min -25
_diffrn_reflns_number 26941
_diffrn_reflns_theta_full 27.49
_diffrn_reflns_theta_max 27.48
_diffrn_standards_number 0
_exptl_absorpt_coefficient_mu 1.007
_exptl_absorpt_correction_T_max 0.818
_exptl_absorpt_correction_T_min 0.315
_exptl_absorpt_correction_type multi-scan
_exptl_absorpt_process_details 'REQAB (Rigaku, 1998)'
_exptl_crystal_colour red
_exptl_crystal_density_diffrn 1.370
_exptl_crystal_density_method 'not measured'
_exptl_crystal_description prism
_exptl_crystal_F_000 2856.00
_exptl_crystal_size_max 0.200
_exptl_crystal_size_mid 0.200
_exptl_crystal_size_min 0.200
_refine_diff_density_max 3.190
_refine_diff_density_min -0.630
_refine_ls_extinction_method none
_refine_ls_goodness_of_fit_ref 1.191
_refine_ls_hydrogen_treatment constr
_refine_ls_number_parameters 358
_refine_ls_number_reflns 7646
_refine_ls_number_restraints 0
_refine_ls_R_factor_gt 0.1350
_refine_ls_shift/su_max 0.000
_refine_ls_structure_factor_coef Fsqd
_refine_ls_weighting_details 'w = 1/[\s^2^(Fo^2^)+(0.2000P)^2^+0.0000P] where P=(Fo^2^+2Fc^2^)/3'
_refine_ls_weighting_scheme calc
_refine_ls_wR_factor_ref 0.3974
_reflns_number_gt 4669
_reflns_number_total 7646
_reflns_threshold_expression F^2^>2.0\s(F^2^)
_cod_data_source_file om500629a_si_002.cif
_cod_data_source_block tkn209-2_136
_cod_original_cell_volume 6739(3)
_cod_database_code 4084741

loop_
_symmetry_equiv_pos_site_id
_symmetry_equiv_pos_as_xyz
1 +X,+Y,+Z
2 -X,+Y,1/2-Z
3 -X,-Y,-Z
4 +X,-Y,1/2+Z
5 1/2+X,1/2+Y,+Z
6 1/2-X,1/2+Y,1/2-Z
7 1/2-X,1/2-Y,-Z
8 1/2+X,1/2-Y,1/2+Z

loop_
_atom_site_label
_atom_site_type_symbol
_atom_site_fract_x
_atom_site_fract_y
_atom_site_fract_z
_atom_site_U_iso_or_equiv
_atom_site_adp_type
_atom_site_occupancy
_atom_site_symmetry_multiplicity
_atom_site_calc_flag
_atom_site_refinement_flags
Co1 Co 0.28478(4) 0.32312(7) 0.18735(5) 0.0355(4) Uani 1.0 8 d .
Cl1 Cl 0.30230(8) 0.34542(15) 0.30372(10) 0.0443(6) Uani 1.0 8 d .
Cl2 Cl 0.25856(8) 0.16439(13) 0.17434(11) 0.0460(6) Uani 1.0 8 d .
Cl3 Cl 0.28685(12) 0.4885(3) -0.01042(14) 0.0779(9) Uani 1.0 8 d .
Cl4 Cl 0.19866(16) 0.6251(3) -0.02953(16) 0.0992(12) Uani 1.0 8 d .
Cl5 Cl 0.43931(19) 0.5445(4) -0.0262(3) 0.1321(16) Uani 1.0 8 d .
Cl6 Cl 0.4363(3) 0.7536(4) -0.0508(3) 0.191(3) Uani 1.0 8 d .
N1 N 0.3075(3) 0.4652(5) 0.1656(4) 0.0376(15) Uani 1.0 8 d .
N2 N 0.2119(3) 0.4046(5) 0.1660(3) 0.0348(14) Uani 1.0 8 d .
N3 N 0.3640(3) 0.3128(5) 0.1533(3) 0.0350(14) Uani 1.0 8 d .
C1 C 0.1594(3) 0.3589(6) 0.1614(4) 0.0338(16) Uani 1.0 8 d .
C2 C 0.1427(3) 0.3124(6) 0.0997(4) 0.0343(16) Uani 1.0 8 d .
C3 C 0.0949(3) 0.2614(6) 0.0964(4) 0.0422(19) Uani 1.0 8 d .
C4 C 0.0641(3) 0.2565(6) 0.1500(5) 0.0429(19) Uani 1.0 8 d .
C5 C 0.0823(4) 0.3040(6) 0.2112(4) 0.045(2) Uani 1.0 8 d .
C6 C 0.1299(3) 0.3553(6) 0.2177(4) 0.0374(17) Uani 1.0 8 d .
C7 C 0.1788(3) 0.3151(6) 0.0428(4) 0.0400(18) Uani 1.0 8 d .
C8 C 0.1604(3) 0.2611(6) -0.0228(4) 0.0404(18) Uani 1.0 8 d .
C9 C 0.0128(4) 0.1976(8) 0.1434(5) 0.059(3) Uani 1.0 8 d .
C10 C 0.1511(4) 0.4064(7) 0.2831(4) 0.048(2) Uani 1.0 8 d .
C11 C 0.3900(3) 0.2190(6) 0.1379(4) 0.0368(17) Uani 1.0 8 d .
C12 C 0.4212(3) 0.1710(6) 0.1878(4) 0.0398(18) Uani 1.0 8 d .
C13 C 0.4447(3) 0.0835(7) 0.1701(5) 0.048(2) Uani 1.0 8 d .
C14 C 0.4368(4) 0.0416(6) 0.1040(5) 0.047(2) Uani 1.0 8 d .
C15 C 0.4034(4) 0.0948(6) 0.0567(5) 0.048(2) Uani 1.0 8 d .
C16 C 0.3792(3) 0.1834(6) 0.0719(5) 0.045(2) Uani 1.0 8 d .
C17 C 0.4291(4) 0.2068(7) 0.2598(5) 0.051(2) Uani 1.0 8 d .
C18 C 0.4636(4) -0.0524(7) 0.0859(5) 0.063(3) Uani 1.0 8 d .
C19 C 0.2162(3) 0.5005(6) 0.1633(4) 0.0380(17) Uani 1.0 8 d .
C20 C 0.1710(4) 0.5720(6) 0.1547(5) 0.049(2) Uani 1.0 8 d .
C21 C 0.2714(3) 0.5373(6) 0.1639(4) 0.0415(18) Uani 1.0 8 d .
C22 C 0.2860(4) 0.6341(7) 0.1570(5) 0.049(2) Uani 1.0 8 d .
C23 C 0.3378(4) 0.6575(7) 0.1483(6) 0.057(3) Uani 1.0 8 d .
C24 C 0.3757(4) 0.5771(7) 0.1481(5) 0.056(3) Uani 1.0 8 d .
C25 C 0.3583(3) 0.4838(6) 0.1560(4) 0.0390(18) Uani 1.0 8 d .
C26 C 0.3906(3) 0.3925(6) 0.1507(4) 0.0407(18) Uani 1.0 8 d .
C27 C 0.4480(4) 0.4011(7) 0.1357(7) 0.068(3) Uani 1.0 8 d .
C28 C 0.2344(4) 0.5317(7) -0.0659(5) 0.060(3) Uani 1.0 8 d .
C29 C 0.3996(8) 0.6422(15) -0.0597(12) 0.189(11) Uani 1.0 8 d .
H3 H 0.0829 0.2286 0.0555 0.0506 Uiso 1.0 8 calc R
H5 H 0.0614 0.3006 0.2486 0.0535 Uiso 1.0 8 calc R
H7A H 0.2138 0.2874 0.0603 0.0480 Uiso 1.0 8 calc R
H7B H 0.1847 0.3851 0.0314 0.0480 Uiso 1.0 8 calc R
H8A H 0.1922 0.2450 -0.0465 0.0485 Uiso 1.0 8 calc R
H8B H 0.1439 0.1978 -0.0110 0.0485 Uiso 1.0 8 calc R
H9A H 0.0210 0.1276 0.1374 0.0712 Uiso 1.0 8 calc R
H9B H -0.0102 0.2211 0.1041 0.0712 Uiso 1.0 8 calc R
H9C H -0.0056 0.2059 0.1844 0.0712 Uiso 1.0 8 calc R
H10A H 0.1889 0.3901 0.2934 0.0570 Uiso 1.0 8 calc R
H10B H 0.1310 0.3840 0.3201 0.0570 Uiso 1.0 8 calc R
H10C H 0.1472 0.4780 0.2777 0.0570 Uiso 1.0 8 calc R
H13 H 0.4672 0.0497 0.2037 0.0577 Uiso 1.0 8 calc R
H15 H 0.3969 0.0692 0.0121 0.0570 Uiso 1.0 8 calc R
H17A H 0.3949 0.2296 0.2740 0.0611 Uiso 1.0 8 calc R
H17B H 0.4547 0.2614 0.2630 0.0611 Uiso 1.0 8 calc R
H17C H 0.4428 0.1527 0.2893 0.0611 Uiso 1.0 8 calc R
H18A H 0.4924 -0.0681 0.1210 0.0752 Uiso 1.0 8 calc R
H18B H 0.4784 -0.0443 0.0423 0.0752 Uiso 1.0 8 calc R
H18C H 0.4374 -0.1062 0.0827 0.0752 Uiso 1.0 8 calc R
H20A H 0.1375 0.5376 0.1607 0.0586 Uiso 1.0 8 calc R
H20B H 0.1691 0.6009 0.1093 0.0586 Uiso 1.0 8 calc R
H20C H 0.1766 0.6245 0.1887 0.0586 Uiso 1.0 8 calc R
H22 H 0.2602 0.6850 0.1582 0.0589 Uiso 1.0 8 calc R
H23 H 0.3486 0.7240 0.1426 0.0678 Uiso 1.0 8 calc R
H24 H 0.4122 0.5896 0.1426 0.0672 Uiso 1.0 8 calc R
H27A H 0.4615 0.3358 0.1247 0.0816 Uiso 1.0 8 calc R
H27B H 0.4693 0.4276 0.1755 0.0816 Uiso 1.0 8 calc R
H27C H 0.4504 0.4456 0.0971 0.0816 Uiso 1.0 8 calc R
H28A H 0.2100 0.4763 -0.0793 0.0720 Uiso 1.0 8 calc R
H28B H 0.2486 0.5572 -0.1074 0.0720 Uiso 1.0 8 calc R
H29A H 0.3670 0.6474 -0.0355 0.2267 Uiso 1.0 8 calc R
H29B H 0.3885 0.6298 -0.1082 0.2267 Uiso 1.0 8 calc R

loop_
_atom_site_aniso_label
_atom_site_aniso_U_11
_atom_site_aniso_U_22
_atom_site_aniso_U_33
_atom_site_aniso_U_12
_atom_site_aniso_U_13
_atom_site_aniso_U_23
Co1 0.0300(6) 0.0400(7) 0.0367(6) -0.0012(4) 0.0042(4) -0.0004(5)
Cl1 0.0481(12) 0.0500(12) 0.0348(11) 0.0002(9) 0.0042(9) -0.0044(9)
Cl2 0.0466(12) 0.0417(11) 0.0502(12) -0.0040(8) 0.0074(9) -0.0024(9)
Cl3 0.0692(19) 0.099(2) 0.0641(17) 0.0084(15) -0.0038(14) 0.0083(15)
Cl4 0.135(4) 0.090(3) 0.071(2) 0.045(2) -0.001(2) -0.0122(17)
Cl5 0.105(4) 0.162(4) 0.131(4) 0.024(3) 0.020(3) 0.024(3)
Cl6 0.296(9) 0.122(4) 0.140(5) 0.025(5) -0.053(5) -0.026(4)
N1 0.035(4) 0.038(4) 0.041(4) -0.001(3) 0.007(3) -0.008(3)
N2 0.032(4) 0.041(4) 0.031(3) -0.001(3) 0.003(3) -0.003(3)
N3 0.029(4) 0.042(4) 0.034(4) 0.003(3) 0.004(3) 0.005(3)
C1 0.023(4) 0.038(4) 0.039(4) 0.002(3) -0.003(3) 0.009(4)
C2 0.023(4) 0.044(5) 0.035(4) 0.004(3) 0.003(3) 0.005(4)
C3 0.034(4) 0.048(5) 0.044(5) 0.001(4) 0.002(4) -0.005(4)
C4 0.034(4) 0.044(5) 0.052(5) 0.004(4) 0.011(4) 0.001(4)
C5 0.048(5) 0.048(5) 0.041(5) 0.007(4) 0.020(4) -0.001(4)
C6 0.037(4) 0.044(5) 0.032(4) 0.004(4) 0.009(3) 0.005(4)
C7 0.033(4) 0.051(5) 0.036(4) 0.010(4) 0.006(4) -0.001(4)
C8 0.033(4) 0.051(5) 0.037(5) 0.013(4) 0.003(4) 0.004(4)
C9 0.033(5) 0.078(7) 0.069(7) -0.011(5) 0.013(5) -0.010(6)
C10 0.051(5) 0.056(5) 0.038(5) -0.005(4) 0.018(4) -0.013(4)
C11 0.025(4) 0.042(5) 0.043(5) 0.002(3) -0.000(3) -0.006(4)
C12 0.033(4) 0.048(5) 0.038(4) -0.011(4) 0.003(4) 0.008(4)
C13 0.030(4) 0.059(6) 0.053(6) 0.010(4) -0.006(4) 0.011(5)
C14 0.046(5) 0.044(5) 0.053(5) 0.010(4) 0.014(4) 0.006(4)
C15 0.040(5) 0.048(5) 0.054(6) 0.003(4) -0.003(4) 0.001(4)
C16 0.029(4) 0.055(5) 0.049(5) 0.005(4) 0.001(4) 0.002(4)
C17 0.036(5) 0.065(6) 0.052(6) -0.003(4) 0.006(4) -0.003(5)
C18 0.063(7) 0.067(7) 0.057(6) 0.018(5) 0.002(5) 0.004(5)
C19 0.043(5) 0.036(5) 0.033(4) 0.004(4) -0.006(4) -0.002(4)
C20 0.035(5) 0.039(5) 0.073(7) 0.005(4) 0.005(4) 0.004(5)
C21 0.035(4) 0.050(5) 0.040(5) 0.005(4) 0.009(4) -0.001(4)
C22 0.043(5) 0.045(5) 0.060(6) -0.009(4) 0.005(4) -0.002(5)
C23 0.050(6) 0.041(5) 0.080(7) -0.006(4) 0.016(5) -0.006(5)
C24 0.046(6) 0.057(6) 0.067(7) 0.003(4) 0.014(5) 0.002(5)
C25 0.037(5) 0.038(5) 0.041(5) 0.004(4) -0.001(4) -0.005(4)
C26 0.035(5) 0.046(5) 0.041(5) -0.004(4) 0.006(4) 0.002(4)
C27 0.030(5) 0.057(6) 0.119(10) 0.008(4) 0.017(6) 0.010(6)
C28 0.063(7) 0.073(7) 0.044(5) 0.007(5) 0.006(5) 0.015(5)
C29 0.137(18) 0.182(17) 0.23(3) -0.041(14) -0.100(17) 0.117(18)

loop_
_atom_type_symbol
_atom_type_description
_atom_type_scat_dispersion_real
_atom_type_scat_dispersion_imag
_atom_type_scat_source
C C 0.0033 0.0016
;
International Tables for Crystallography
(1992, Vol. C, Tables 4.2.6.8 and 6.1.1.4)
;
H H 0.0000 0.0000
;
International Tables for Crystallography
(1992, Vol. C, Table 6.1.1.4)
;
Cl Cl 0.1484 0.1585
;
International Tables for Crystallography
(1992, Vol. C, Tables 4.2.6.8 and 6.1.1.4)
;
Co Co 0.3494 0.9721
;
International Tables for Crystallography
(1992, Vol. C, Tables 4.2.6.8 and 6.1.1.4)
;
N N 0.0061 0.0033
;
International Tables for Crystallography
(1992, Vol. C, Tables 4.2.6.8 and 6.1.1.4)
;

loop_
_geom_angle_atom_site_label_1
_geom_angle_atom_site_label_2
_geom_angle_atom_site_label_3
_geom_angle
_geom_angle_publ_flag
_geom_angle_site_symmetry_1
_geom_angle_site_symmetry_3
Cl1 Co1 Cl2 105.25(9) yes . .
Cl1 Co1 N1 93.16(19) yes . .
Cl1 Co1 N2 101.96(18) yes . .
Cl1 Co1 N3 102.89(17) yes . .
Cl2 Co1 N1 161.46(19) yes . .
Cl2 Co1 N2 103.42(18) yes . .
Cl2 Co1 N3 99.80(17) yes . .
N1 Co1 N2 74.2(3) yes . .
N1 Co1 N3 73.4(3) yes . .
N2 Co1 N3 139.9(3) yes . .
Co1 N1 C21 119.1(6) yes . .
Co1 N1 C25 119.6(5) yes . .
C21 N1 C25 121.3(7) yes . .
Co1 N2 C1 123.2(5) yes . .
Co1 N2 C19 116.6(5) yes . .
C1 N2 C19 120.0(7) yes . .
Co1 N3 C11 124.0(5) yes . .
Co1 N3 C26 117.3(6) yes . .
C11 N3 C26 118.6(7) yes . .
N2 C1 C2 116.1(7) yes . .
N2 C1 C6 120.9(7) yes . .
C2 C1 C6 122.8(7) yes . .
C1 C2 C3 116.9(7) yes . .
C1 C2 C7 119.2(7) yes . .
C3 C2 C7 123.8(7) yes . .
C2 C3 C4 122.6(8) yes . .
C3 C4 C5 118.8(8) yes . .
C3 C4 C9 119.8(8) yes . .
C5 C4 C9 121.4(8) yes . .
C4 C5 C6 121.2(8) yes . .
C1 C6 C5 117.8(7) yes . .
C1 C6 C10 119.6(7) yes . .
C5 C6 C10 122.7(8) yes . .
C2 C7 C8 117.9(7) yes . .
C7 C8 C16 115.8(7) yes . 7_555
N3 C11 C12 119.7(7) yes . .
N3 C11 C16 116.1(7) yes . .
C12 C11 C16 124.1(8) yes . .
C11 C12 C13 116.9(8) yes . .
C11 C12 C17 123.3(8) yes . .
C13 C12 C17 119.8(7) yes . .
C12 C13 C14 123.2(8) yes . .
C13 C14 C15 115.8(8) yes . .
C13 C14 C18 122.1(8) yes . .
C15 C14 C18 122.1(8) yes . .
C14 C15 C16 123.1(8) yes . .
C8 C16 C11 119.1(7) yes 7_555 .
C8 C16 C15 124.1(8) yes 7_555 .
C11 C16 C15 116.7(8) yes . .
N2 C19 C20 125.8(7) yes . .
N2 C19 C21 114.7(7) yes . .
C20 C19 C21 119.3(7) yes . .
N1 C21 C19 113.1(7) yes . .
N1 C21 C22 120.9(8) yes . .
C19 C21 C22 125.7(8) yes . .
C21 C22 C23 120.1(8) yes . .
C22 C23 C24 117.5(8) yes . .
C23 C24 C25 118.8(9) yes . .
N1 C25 C24 121.3(8) yes . .
N1 C25 C26 113.0(7) yes . .
C24 C25 C26 125.6(8) yes . .
N3 C26 C25 114.1(7) yes . .
N3 C26 C27 126.2(8) yes . .
C25 C26 C27 119.4(7) yes . .
Cl3 C28 Cl4 111.9(6) yes . .
Cl5 C29 Cl6 109.4(11) yes . .
C2 C3 H3 118.709 no . .
C4 C3 H3 118.715 no . .
C4 C5 H5 119.396 no . .
C6 C5 H5 119.388 no . .
C2 C7 H7A 107.836 no . .
C2 C7 H7B 107.837 no . .
C8 C7 H7A 107.828 no . .
C8 C7 H7B 107.828 no . .
H7A C7 H7B 107.150 no . .
C7 C8 H8A 108.338 no . .
C7 C8 H8B 108.322 no . .
C16 C8 H8A 108.328 no 7_555 .
C16 C8 H8B 108.316 no 7_555 .
H8A C8 H8B 107.422 no . .
C4 C9 H9A 109.469 no . .
C4 C9 H9B 109.474 no . .
C4 C9 H9C 109.479 no . .
H9A C9 H9B 109.474 no . .
H9A C9 H9C 109.473 no . .
H9B C9 H9C 109.460 no . .
C6 C10 H10A 109.467 no . .
C6 C10 H10B 109.473 no . .
C6 C10 H10C 109.471 no . .
H10A C10 H10B 109.473 no . .
H10A C10 H10C 109.475 no . .
H10B C10 H10C 109.468 no . .
C12 C13 H13 118.372 no . .
C14 C13 H13 118.393 no . .
C14 C15 H15 118.448 no . .
C16 C15 H15 118.442 no . .
C12 C17 H17A 109.474 no . .
C12 C17 H17B 109.456 no . .
C12 C17 H17C 109.460 no . .
H17A C17 H17B 109.477 no . .
H17A C17 H17C 109.491 no . .
H17B C17 H17C 109.470 no . .
C14 C18 H18A 109.477 no . .
C14 C18 H18B 109.466 no . .
C14 C18 H18C 109.462 no . .
H18A C18 H18B 109.480 no . .
H18A C18 H18C 109.468 no . .
H18B C18 H18C 109.475 no . .
C19 C20 H20A 109.462 no . .
C19 C20 H20B 109.478 no . .
C19 C20 H20C 109.466 no . .
H20A C20 H20B 109.477 no . .
H20A C20 H20C 109.467 no . .
H20B C20 H20C 109.478 no . .
C21 C22 H22 119.940 no . .
C23 C22 H22 119.957 no . .
C22 C23 H23 121.248 no . .
C24 C23 H23 121.234 no . .
C23 C24 H24 120.612 no . .
C25 C24 H24 120.614 no . .
C26 C27 H27A 109.469 no . .
C26 C27 H27B 109.481 no . .
C26 C27 H27C 109.469 no . .
H27A C27 H27B 109.474 no . .
H27A C27 H27C 109.468 no . .
H27B C27 H27C 109.466 no . .
Cl3 C28 H28A 109.248 no . .
Cl3 C28 H28B 109.248 no . .
Cl4 C28 H28A 109.245 no . .
Cl4 C28 H28B 109.244 no . .
H28A C28 H28B 107.914 no . .
Cl5 C29 H29A 109.806 no . .
Cl5 C29 H29B 109.799 no . .
Cl6 C29 H29A 109.803 no . .
Cl6 C29 H29B 109.789 no . .
H29A C29 H29B 108.261 no . .

loop_
_geom_bond_atom_site_label_1
_geom_bond_atom_site_label_2
_geom_bond_distance
_geom_bond_publ_flag
_geom_bond_site_symmetry_2
Co1 Cl1 2.328(3) yes .
Co1 Cl2 2.258(2) yes .
Co1 N1 2.066(7) yes .
Co1 N2 2.149(6) yes .
Co1 N3 2.171(7) yes .
Cl3 C28 1.740(10) yes .
Cl4 C28 1.748(11) yes .
Cl5 C29 1.75(2) yes .
Cl6 C29 1.77(2) yes .
N1 C21 1.333(10) yes .
N1 C25 1.333(11) yes .
N2 C1 1.455(10) yes .
N2 C19 1.305(10) yes .
N3 C11 1.473(10) yes .
N3 C26 1.275(10) yes .
C1 C2 1.405(11) yes .
C1 C6 1.398(11) yes .
C2 C3 1.385(11) yes .
C2 C7 1.515(11) yes .
C3 C4 1.376(12) yes .
C4 C5 1.411(12) yes .
C4 C9 1.514(12) yes .
C5 C6 1.381(12) yes .
C6 C10 1.522(11) yes .
C7 C8 1.527(11) yes .
C8 C16 1.525(11) yes 7_555
C11 C12 1.370(11) yes .
C11 C16 1.398(12) yes .
C12 C13 1.386(12) yes .
C12 C17 1.502(12) yes .
C13 C14 1.424(13) yes .
C14 C15 1.400(12) yes .
C14 C18 1.502(13) yes .
C15 C16 1.393(12) yes .
C19 C20 1.494(11) yes .
C19 C21 1.475(11) yes .
C21 C22 1.374(12) yes .
C22 C23 1.369(14) yes .
C23 C24 1.449(13) yes .
C24 C25 1.353(12) yes .
C25 C26 1.489(11) yes .
C26 C27 1.508(13) yes .
C3 H3 0.950 no .
C5 H5 0.950 no .
C7 H7A 0.990 no .
C7 H7B 0.990 no .
C8 H8A 0.990 no .
C8 H8B 0.990 no .
C9 H9A 0.980 no .
C9 H9B 0.980 no .
C9 H9C 0.980 no .
C10 H10A 0.980 no .
C10 H10B 0.980 no .
C10 H10C 0.980 no .
C13 H13 0.950 no .
C15 H15 0.950 no .
C17 H17A 0.980 no .
C17 H17B 0.980 no .
C17 H17C 0.980 no .
C18 H18A 0.980 no .
C18 H18B 0.980 no .
C18 H18C 0.980 no .
C20 H20A 0.980 no .
C20 H20B 0.980 no .
C20 H20C 0.980 no .
C22 H22 0.950 no .
C23 H23 0.950 no .
C24 H24 0.950 no .
C27 H27A 0.980 no .
C27 H27B 0.980 no .
C27 H27C 0.980 no .
C28 H28A 0.990 no .
C28 H28B 0.990 no .
C29 H29A 0.990 no .
C29 H29B 0.990 no .
